data_1530651
loop_
_publ_author_name
'Rogachev, D.L.'
'Sadikov, G.G.'
'Dikareva, L.M.'
'Kuznetsov, V.J.'

_publ_section_title
;
 The structure of hafnium and sodium disulfate Hf (S O4)2 (Na2 S O4)2 (H2
 O)2
;
_journal_name_full 'Zhurnal Strukturnoi Khimii (Issue-No. from 1981)'
_journal_page_first 191
_journal_page_last 194
_journal_volume 22
_journal_year 1981
_chemical_formula_sum 'H4 Hf Na4 O18 S4'
_chemical_name_systematic 'Hf (S O4)2 (Na2 (S O4))2 (H2 O)2'
_space_group_IT_number 9
_symmetry_space_group_name_Hall 'C -2yc'
_symmetry_space_group_name_H-M 'C 1 c 1'
_cell_angle_alpha 90
_cell_angle_beta 92.09
_cell_angle_gamma 90
_cell_formula_units_Z 4
_cell_length_a 8.786
_cell_length_b 9.907
_cell_length_c 17.73
_cell_volume 1542.244
_citation_journal_id_ASTM ZSTKAI
_cod_data_source_file Rogachev_ZSTKAI_1981_1391.cif
_cod_data_source_block H4Hf1Na4O18S4
_cod_original_formula_sum 'H4 Hf1 Na4 O18 S4'
_cod_database_code 1530651

loop_
_symmetry_equiv_pos_as_xyz
x,y,z
x,-y,z+1/2
x+1/2,y+1/2,z
x+1/2,-y+1/2,z+1/2

loop_
_atom_site_label
_atom_site_type_symbol
_atom_site_fract_x
_atom_site_fract_y
_atom_site_fract_z
_atom_site_occupancy
_atom_site_U_iso_or_equiv
S4 S+6 0.52 0.859 0.161 1 0.0
O3 O-2 0.031 0.815 0.115 1 0.0
Na3 Na+1 0.77 0.394 0.302 1 0.0
O6 O-2 0.495 0.68 0.371 1 0.0
O13 O-2 0.67 0.849 0.199 1 0.0
Na4 Na+1 0.773 0.092 0.208 1 0.0
O14 O-2 0.885 0.31 0.194 1 0.0
Na1 Na+1 0.342 0.184 0.173 1 0.0
S2 S+6 0.465 0.537 0.377 1 0.0
O8 O-2 0.874 0.992 0.31 1 0.0
Hf1 Hf+4 0.0046 0.1484 0.0003 1 0.0
O15 O-2 0.485 0.005 0.147 1 0.0
O9 O-2 0.354 0.161 0.302 1 0.0
O7 O-2 0.864 0.994 0.944 1 0.0
Na2 Na+1 0.684 0.824 0.336 1 0.0
O17 O-2 0.774 0.22 0.017 1 0.0
O1 O-2 0.915 0.043 0.103 1 0.0
S1 S+6 0.068 0.958 0.121 1 0.0
O18 O-2 0.253 0.229 0 1 0.0
O12 O-2 0.993 0.301 0.919 1 0.0
O5 O-2 0.097 0.038 0.901 1 0.0
O11 O-2 0.608 0.2 0.299 1 0.0
O10 O-2 0.507 0.988 0.355 1 0.0
O4 O-2 0.125 0.017 0.189 1 0.0
O2 O-2 0.16 0.991 0.052 1 0.0
O16 O-2 0.041 0.308 0.081 1 0.0
S3 S+6 0.993 0.631 0.344 1 0.0
